data_1514828
loop_
_publ_author_name
'Sun, Yujie'
'Sun, Jianwei'
'Long, Jeffrey R.'
'Yang, Peidong'
'Chang, Christopher J.'

_publ_section_title
;
 Photocatalytic generation of hydrogen from water using a cobalt
 pentapyridine complex in combination with molecular and semiconductor
 nanowire photosensitizers
;
_journal_issue 1
_journal_name_full 'Chemical Science'
_journal_page_first 118
_journal_paper_doi 10.1039/c2sc21163g
_journal_volume 4
_journal_year 2013
_chemical_formula_sum 'C38 H33 Co F9 N8 O6 S2'
_chemical_formula_weight 991.77
_chemical_name_common ((CF3PY5Me2)Co(NCCH3))(CF3SO3)2
_chemical_name_systematic
;
?
;
_space_group_IT_number 15
_symmetry_cell_setting monoclinic
_symmetry_space_group_name_Hall '-C 2yc'
_symmetry_space_group_name_H-M 'C 1 2/c 1'
_atom_sites_solution_hydrogens geom
_atom_sites_solution_primary direct
_atom_sites_solution_secondary difmap
_audit_creation_method SHELXL-97
_cell_angle_alpha 90.00
_cell_angle_beta 109.468(2)
_cell_angle_gamma 90.00
_cell_formula_units_Z 8
_cell_length_a 23.898(3)
_cell_length_b 15.593(2)
_cell_length_c 23.950(3)
_cell_measurement_reflns_used 9916
_cell_measurement_temperature 173(2)
_cell_measurement_theta_max 25.39
_cell_measurement_theta_min 2.61
_cell_volume 8414.5(18)
_computing_cell_refinement 'Bruker APEX2 v.2011.4'
_computing_data_collection 'Bruker APEX2 v.2011.4'
_computing_data_reduction 'Bruker APEX2 v.2011.4'
_computing_molecular_graphics ORTEP-32
_computing_publication_material WinGX
_computing_structure_refinement 'SHELXL-97 (Sheldrick, 1997)'
_computing_structure_solution 'SHELXS-97 (Sheldrick, 1990)'
_diffrn_ambient_temperature 173(2)
_diffrn_measured_fraction_theta_full 0.999
_diffrn_measured_fraction_theta_max 0.999
_diffrn_measurement_device_type 'Bruker APEX-II CCD'
_diffrn_measurement_method 'phi and omega scans'
_diffrn_radiation_monochromator graphite
_diffrn_radiation_source 'fine-focus sealed tube'
_diffrn_radiation_type MoK\a
_diffrn_radiation_wavelength 0.71073
_diffrn_reflns_av_R_equivalents 0.0271
_diffrn_reflns_av_sigmaI/netI 0.0166
_diffrn_reflns_limit_h_max 28
_diffrn_reflns_limit_h_min -28
_diffrn_reflns_limit_k_max 18
_diffrn_reflns_limit_k_min -18
_diffrn_reflns_limit_l_max 28
_diffrn_reflns_limit_l_min -28
_diffrn_reflns_number 56510
_diffrn_reflns_theta_full 25.00
_diffrn_reflns_theta_max 25.42
_diffrn_reflns_theta_min 2.61
_exptl_absorpt_coefficient_mu 0.603
_exptl_absorpt_correction_T_max 1.0000
_exptl_absorpt_correction_T_min 0.9705
_exptl_absorpt_correction_type multi-scan
_exptl_absorpt_process_details SADABS
_exptl_crystal_colour Orange
_exptl_crystal_density_diffrn 1.566
_exptl_crystal_density_method 'not measured'
_exptl_crystal_description rod
_exptl_crystal_F_000 4040
_exptl_crystal_size_max 0.05
_exptl_crystal_size_mid 0.04
_exptl_crystal_size_min 0.02
_refine_diff_density_max 1.248
_refine_diff_density_min -0.690
_refine_diff_density_rms 0.080
_refine_ls_extinction_method none
_refine_ls_goodness_of_fit_ref 1.051
_refine_ls_hydrogen_treatment constr
_refine_ls_matrix_type full
_refine_ls_number_parameters 655
_refine_ls_number_reflns 7767
_refine_ls_number_restraints 269
_refine_ls_restrained_S_all 1.078
_refine_ls_R_factor_all 0.0650
_refine_ls_R_factor_gt 0.0542
_refine_ls_shift/su_max 0.014
_refine_ls_shift/su_mean 0.000
_refine_ls_structure_factor_coef Fsqd
_refine_ls_weighting_details 'calc w=1/[\s^2^(Fo^2^)+(0.0879P)^2^+28.1842P] where P=(Fo^2^+2Fc^2^)/3'
_refine_ls_weighting_scheme calc
_refine_ls_wR_factor_gt 0.1519
_refine_ls_wR_factor_ref 0.1627
_reflns_number_gt 6502
_reflns_number_total 7767
_reflns_threshold_expression >2sigma(I)
_cod_data_source_file c2sc21163g.txt
_cod_data_source_block shelxl
_cod_depositor_comments
;
The following automatic conversions were performed:

'_symmetry_cell_setting' value 'Monoclinic' changed to 'monoclinic'
according to
/usr/data/users/saulius/automatic-downloads/retrospective/RSC/lib/dictionaries/cif_core.dic
dictionary named 'cif_core.dic' version 2.4.2 from 2011-04-26.

Automatic conversion script
Id: cif_fix_values 2281 2013-09-26 08:29:07Z andrius 
;
_cod_original_cell_volume 8414(2)
_cod_original_sg_symbol_H-M C2/c
_cod_database_code 1514828

loop_
_symmetry_equiv_pos_as_xyz
'x, y, z'
'-x, y, -z+1/2'
'x+1/2, y+1/2, z'
'-x+1/2, y+1/2, -z+1/2'
'-x, -y, -z'
'x, -y, z-1/2'
'-x+1/2, -y+1/2, -z'
'x+1/2, -y+1/2, z-1/2'

loop_
_atom_site_label
_atom_site_type_symbol
_atom_site_fract_x
_atom_site_fract_y
_atom_site_fract_z
_atom_site_U_iso_or_equiv
_atom_site_adp_type
_atom_site_occupancy
_atom_site_symmetry_multiplicity
_atom_site_calc_flag
_atom_site_refinement_flags
_atom_site_disorder_assembly
_atom_site_disorder_group
Co1 Co 0.767176(17) 1.14604(2) 0.670883(17) 0.02376(14) Uani 1 1 d . . .
N1 N 0.85396(11) 1.14031(15) 0.66851(11) 0.0232(5) Uani 1 1 d . . .
N2 N 0.74597(11) 1.03931(16) 0.61208(11) 0.0276(6) Uani 1 1 d . . .
N11 N 0.67942(13) 1.15275(18) 0.67254(13) 0.0341(6) Uani 1 1 d . . .
N3 N 0.79061(11) 1.04433(17) 0.73392(11) 0.0276(6) Uani 1 1 d . . .
F3 F 1.02817(10) 1.10371(18) 0.60674(10) 0.0578(6) Uani 1 1 d . . .
N4 N 0.75249(11) 1.24665(16) 0.60710(11) 0.0276(5) Uani 1 1 d . . .
N5 N 0.79597(11) 1.25069(17) 0.73041(11) 0.0283(6) Uani 1 1 d . . .
F2 F 1.05750(10) 1.20014(16) 0.67279(14) 0.0675(8) Uani 1 1 d . . .
F1 F 1.06096(9) 1.06895(17) 0.69699(11) 0.0579(7) Uani 1 1 d . . .
C12 C 0.93665(14) 1.0575(2) 0.66517(14) 0.0284(6) Uani 1 1 d . . .
H12 H 0.9544 1.0033 0.6642 0.034 Uiso 1 1 calc R . .
C33 C 0.82178(16) 0.9128(2) 0.81589(16) 0.0405(8) Uani 1 1 d . . .
H33 H 0.8331 0.8677 0.8441 0.049 Uiso 1 1 calc R . .
C52 C 0.79544(18) 1.3249(3) 0.81756(16) 0.0460(9) Uani 1 1 d . . .
H52 H 0.7813 1.3288 0.8501 0.055 Uiso 1 1 calc R . .
C13 C 0.96671(14) 1.1322(2) 0.66330(14) 0.0273(6) Uani 1 1 d . . .
C24 C 0.77547(16) 0.9107(2) 0.57682(15) 0.0352(7) Uani 1 1 d . . .
H24 H 0.8050 0.8684 0.5800 0.042 Uiso 1 1 calc R . .
C31 C 0.77024(15) 1.0412(2) 0.77984(15) 0.0344(7) Uani 1 1 d . . .
H31 H 0.7444 1.0855 0.7835 0.041 Uiso 1 1 calc R . .
C40 C 0.85209(14) 1.29989(19) 0.66658(14) 0.0280(7) Uani 1 1 d . . .
C15 C 0.88341(13) 1.21305(18) 0.66649(13) 0.0241(6) Uani 1 1 d . . .
C34 C 0.84218(15) 0.9145(2) 0.76823(15) 0.0344(7) Uani 1 1 d . . .
H34 H 0.8674 0.8702 0.7635 0.041 Uiso 1 1 calc R . .
C55 C 0.83422(13) 1.3085(2) 0.72272(14) 0.0288(7) Uani 1 1 d . . .
C42 C 0.68877(16) 1.3184(2) 0.52104(15) 0.0369(8) Uani 1 1 d . . .
H42 H 0.6514 1.3216 0.4903 0.044 Uiso 1 1 calc R . .
C1 C 0.63204(16) 1.1537(2) 0.67267(16) 0.0402(8) Uani 1 1 d . . .
C43 C 0.73219(17) 1.3781(2) 0.52548(16) 0.0389(8) Uani 1 1 d . . .
H43 H 0.7255 1.4234 0.4975 0.047 Uiso 1 1 calc R . .
C131 C 1.02827(15) 1.1267(2) 0.65970(16) 0.0337(7) Uani 1 1 d . . .
C44 C 0.78585(16) 1.3716(2) 0.57103(15) 0.0348(7) Uani 1 1 d . . .
H44 H 0.8164 1.4122 0.5742 0.042 Uiso 1 1 calc R . .
C2 C 0.57103(19) 1.1530(4) 0.6720(2) 0.0675(15) Uani 1 1 d . . .
H2A H 0.5447 1.1363 0.6325 0.101 Uiso 1 1 calc R . .
H2B H 0.5602 1.2104 0.6816 0.101 Uiso 1 1 calc R . .
H2C H 0.5671 1.1118 0.7014 0.101 Uiso 1 1 calc R . .
C35 C 0.82599(13) 0.98049(19) 0.72754(14) 0.0269(6) Uani 1 1 d . . .
C32 C 0.78504(16) 0.9768(2) 0.82208(15) 0.0403(8) Uani 1 1 d . . .
H32 H 0.7702 0.9770 0.8543 0.048 Uiso 1 1 calc R . .
C14 C 0.94057(13) 1.2104(2) 0.66403(14) 0.0278(6) Uani 1 1 d . . .
H14 H 0.9613 1.2620 0.6629 0.033 Uiso 1 1 calc R . .
C20 C 0.84407(14) 0.98180(19) 0.67124(14) 0.0275(6) Uani 1 1 d . . .
C25 C 0.78653(14) 0.97743(19) 0.61712(13) 0.0272(6) Uani 1 1 d . . .
C45 C 0.79490(14) 1.30560(19) 0.61216(13) 0.0261(6) Uani 1 1 d . . .
C23 C 0.72089(18) 0.9058(2) 0.53147(16) 0.0428(9) Uani 1 1 d . . .
H23 H 0.7129 0.8606 0.5033 0.051 Uiso 1 1 calc R . .
C21 C 0.69289(15) 1.0324(2) 0.56899(14) 0.0347(7) Uani 1 1 d . . .
H21 H 0.6636 1.0747 0.5667 0.042 Uiso 1 1 calc R . .
C51 C 0.77685(16) 1.2604(2) 0.77674(15) 0.0379(8) Uani 1 1 d . . .
H51 H 0.7488 1.2203 0.7815 0.046 Uiso 1 1 calc R . .
C41 C 0.70082(14) 1.2539(2) 0.56232(14) 0.0330(7) Uani 1 1 d . . .
H41 H 0.6710 1.2120 0.5591 0.040 Uiso 1 1 calc R . .
C30 C 0.88251(15) 0.9023(2) 0.67167(17) 0.0357(7) Uani 1 1 d . . .
H30A H 0.8941 0.9024 0.6361 0.054 Uiso 1 1 calc R . .
H30B H 0.8597 0.8503 0.6722 0.054 Uiso 1 1 calc R . .
H30C H 0.9181 0.9036 0.7070 0.054 Uiso 1 1 calc R . .
C11 C 0.87977(13) 1.06325(19) 0.66851(13) 0.0247(6) Uani 1 1 d . . .
C54 C 0.85448(16) 1.3758(2) 0.76240(17) 0.0408(8) Uani 1 1 d . . .
H54 H 0.8817 1.4163 0.7565 0.049 Uiso 1 1 calc R . .
C53 C 0.83517(18) 1.3837(3) 0.81006(18) 0.0500(10) Uani 1 1 d . . .
H53 H 0.8491 1.4293 0.8375 0.060 Uiso 1 1 calc R . .
C50 C 0.89394(16) 1.3734(2) 0.66425(17) 0.0366(8) Uani 1 1 d . . .
H50A H 0.8744 1.4284 0.6651 0.055 Uiso 1 1 calc R . .
H50B H 0.9037 1.3691 0.6277 0.055 Uiso 1 1 calc R . .
H50C H 0.9304 1.3695 0.6985 0.055 Uiso 1 1 calc R . .
C22 C 0.67908(17) 0.9670(2) 0.52813(15) 0.0405(8) Uani 1 1 d . . .
H22 H 0.6412 0.9644 0.4982 0.049 Uiso 1 1 calc R . .
N1S N 1.0185(2) 0.8716(3) 0.6480(3) 0.0792(13) Uani 1 1 d . . .
C1S C 1.0258(2) 0.8827(3) 0.6047(3) 0.0638(12) Uani 1 1 d . . .
N1T N 0.8824(3) 0.9679(4) 0.5114(3) 0.1076(19) Uani 1 1 d . . .
C1T C 0.8658(3) 0.9059(5) 0.4868(3) 0.0840(17) Uani 1 1 d . . .
C2S C 1.0359(3) 0.8993(5) 0.5498(3) 0.100(2) Uani 1 1 d . . .
H2S1 H 0.9994 0.9213 0.5207 0.150 Uiso 1 1 calc R . .
H2S2 H 1.0476 0.8460 0.5350 0.150 Uiso 1 1 calc R . .
H2S3 H 1.0676 0.9419 0.5563 0.150 Uiso 1 1 calc R . .
C2T C 0.8440(4) 0.8278(6) 0.4568(5) 0.158(4) Uani 1 1 d . . .
H2T1 H 0.8680 0.7799 0.4787 0.237 Uiso 1 1 calc R . .
H2T2 H 0.8464 0.8299 0.4168 0.237 Uiso 1 1 calc R . .
H2T3 H 0.8026 0.8197 0.4544 0.237 Uiso 1 1 calc R . .
S2 S 0.83450(4) 0.64927(6) 0.63929(5) 0.0437(3) Uani 1 1 d D . .
O4 O 0.81410(18) 0.7136(2) 0.59174(16) 0.0811(11) Uani 1 1 d D . .
O5 O 0.83353(16) 0.6842(3) 0.69250(16) 0.0833(12) Uani 1 1 d D . .
O6 O 0.81013(14) 0.56823(18) 0.61907(17) 0.0656(9) Uani 1 1 d D . .
C3 C 0.91099(19) 0.6433(3) 0.6460(2) 0.0583(12) Uani 1 1 d D . .
F7 F 0.92139(16) 0.6144(3) 0.60121(19) 0.1251(17) Uani 1 1 d D . .
F8 F 0.93798(15) 0.5821(2) 0.6884(2) 0.1143(14) Uani 1 1 d D . .
F9 F 0.94107(12) 0.71122(19) 0.66790(17) 0.0873(10) Uani 1 1 d D . .
S1 S 0.95155(15) 0.6648(3) 1.01978(17) 0.0492(9) Uani 0.585(6) 1 d PDU A 1
O1 O 0.9212(5) 0.5951(6) 1.0379(4) 0.131(4) Uani 0.585(6) 1 d PDU A 1
O2 O 0.9460(5) 0.7422(7) 1.0464(6) 0.096(4) Uani 0.585(6) 1 d PDU A 1
O3 O 0.9433(7) 0.6621(9) 0.9589(3) 0.101(4) Uani 0.585(6) 1 d PDU A 1
C9 C 1.0256(3) 0.6321(6) 1.0584(5) 0.128(4) Uani 0.585(6) 1 d PDU A 1
F4 F 1.0662(3) 0.6861(6) 1.0637(5) 0.175(4) Uani 0.585(6) 1 d PDU A 1
F5 F 1.0437(5) 0.5664(10) 1.0314(8) 0.295(10) Uani 0.585(6) 1 d PDU A 1
F6 F 1.0320(7) 0.6123(12) 1.1133(5) 0.235(7) Uani 0.585(6) 1 d PDU A 1
S1B S 0.9703(2) 0.6768(4) 1.0177(3) 0.0522(12) Uani 0.415(6) 1 d PDU A 2
O1B O 0.9356(6) 0.6374(10) 0.9631(4) 0.062(3) Uani 0.415(6) 1 d PDU A 2
O2B O 0.9346(7) 0.7195(11) 1.0442(7) 0.131(7) Uani 0.415(6) 1 d PDU A 2
O3B O 1.0233(4) 0.7195(8) 1.0144(5) 0.127(5) Uani 0.415(6) 1 d PDU A 2
C1B C 1.0017(4) 0.5891(5) 1.0655(3) 0.058(3) Uani 0.415(6) 1 d PDU A 2
F1B F 0.9668(4) 0.5284(5) 1.0662(4) 0.105(3) Uani 0.415(6) 1 d PDU A 2
F2B F 1.0251(3) 0.6155(5) 1.1240(3) 0.0547(19) Uani 0.415(6) 1 d PDU A 2
F3B F 1.0457(5) 0.5541(7) 1.0538(4) 0.098(3) Uani 0.415(6) 1 d PDU A 2

loop_
_atom_site_aniso_label
_atom_site_aniso_U_11
_atom_site_aniso_U_22
_atom_site_aniso_U_33
_atom_site_aniso_U_23
_atom_site_aniso_U_13
_atom_site_aniso_U_12
Co1 0.0240(2) 0.0240(2) 0.0258(2) 0.00167(15) 0.01168(17) 0.00073(15)
N1 0.0259(13) 0.0217(12) 0.0245(13) 0.0001(9) 0.0116(10) 0.0001(9)
N2 0.0280(13) 0.0274(13) 0.0283(13) 0.0027(10) 0.0108(11) -0.0041(10)
N11 0.0318(16) 0.0391(16) 0.0346(15) 0.0052(12) 0.0155(12) 0.0020(12)
N3 0.0290(13) 0.0285(13) 0.0273(13) 0.0023(10) 0.0122(11) -0.0018(10)
F3 0.0455(13) 0.0916(19) 0.0475(13) -0.0015(13) 0.0303(11) 0.0085(12)
N4 0.0289(13) 0.0256(13) 0.0307(14) 0.0024(10) 0.0130(11) 0.0021(10)
N5 0.0312(13) 0.0290(14) 0.0269(13) 0.0010(10) 0.0127(11) 0.0062(11)
F2 0.0362(12) 0.0485(14) 0.127(2) -0.0158(15) 0.0395(14) -0.0127(10)
F1 0.0328(11) 0.0734(16) 0.0695(16) 0.0311(13) 0.0196(11) 0.0188(11)
C12 0.0295(16) 0.0256(15) 0.0335(17) 0.0001(12) 0.0150(13) 0.0032(12)
C33 0.043(2) 0.0393(19) 0.0365(19) 0.0147(15) 0.0092(15) -0.0024(16)
C52 0.050(2) 0.059(2) 0.0298(18) -0.0073(17) 0.0142(16) 0.0180(19)
C13 0.0256(15) 0.0316(16) 0.0257(15) 0.0013(12) 0.0100(12) 0.0022(12)
C24 0.046(2) 0.0295(17) 0.0356(18) -0.0039(14) 0.0211(15) -0.0054(14)
C31 0.0373(18) 0.0363(18) 0.0342(18) 0.0034(14) 0.0179(15) 0.0007(14)
C40 0.0297(16) 0.0230(15) 0.0338(17) -0.0020(12) 0.0138(13) 0.0000(12)
C15 0.0269(15) 0.0209(14) 0.0257(15) -0.0009(11) 0.0102(12) -0.0014(11)
C34 0.0334(17) 0.0309(17) 0.0374(18) 0.0060(14) 0.0097(14) 0.0010(13)
C55 0.0250(15) 0.0279(16) 0.0318(16) -0.0029(13) 0.0073(13) 0.0058(12)
C42 0.0362(18) 0.0404(19) 0.0339(18) 0.0066(15) 0.0113(15) 0.0067(15)
C1 0.035(2) 0.052(2) 0.0359(19) 0.0107(16) 0.0150(15) 0.0055(16)
C43 0.050(2) 0.0351(18) 0.0348(19) 0.0120(14) 0.0183(16) 0.0072(16)
C131 0.0274(16) 0.0351(17) 0.0409(19) 0.0030(14) 0.0145(14) 0.0024(13)
C44 0.0401(19) 0.0287(16) 0.0408(19) 0.0045(14) 0.0203(16) 0.0001(14)
C2 0.032(2) 0.120(4) 0.056(3) 0.021(3) 0.023(2) 0.014(2)
C35 0.0252(15) 0.0237(15) 0.0312(16) 0.0013(12) 0.0087(12) -0.0040(12)
C32 0.044(2) 0.048(2) 0.0321(18) 0.0075(15) 0.0170(16) -0.0056(16)
C14 0.0281(15) 0.0251(15) 0.0331(16) 0.0000(12) 0.0140(13) -0.0017(12)
C20 0.0301(15) 0.0206(14) 0.0340(17) 0.0004(12) 0.0137(13) -0.0002(12)
C25 0.0315(16) 0.0244(15) 0.0294(16) 0.0011(12) 0.0151(13) -0.0049(12)
C45 0.0309(16) 0.0214(14) 0.0301(16) -0.0003(12) 0.0157(13) 0.0040(12)
C23 0.060(2) 0.0374(19) 0.0324(18) -0.0086(15) 0.0174(17) -0.0163(17)
C21 0.0337(17) 0.0392(18) 0.0306(17) 0.0032(14) 0.0097(14) -0.0054(14)
C51 0.0431(19) 0.0426(19) 0.0331(18) 0.0030(15) 0.0195(15) 0.0112(15)
C41 0.0306(17) 0.0346(17) 0.0332(17) 0.0028(13) 0.0097(14) 0.0009(13)
C30 0.0378(18) 0.0219(16) 0.051(2) -0.0004(14) 0.0197(16) 0.0030(13)
C11 0.0275(15) 0.0238(15) 0.0241(15) -0.0001(11) 0.0103(12) 0.0010(12)
C54 0.0370(19) 0.0379(19) 0.045(2) -0.0128(16) 0.0108(16) 0.0002(15)
C53 0.048(2) 0.052(2) 0.044(2) -0.0226(18) 0.0078(18) 0.0087(19)
C50 0.0364(18) 0.0234(16) 0.051(2) -0.0006(14) 0.0166(16) -0.0033(13)
C22 0.044(2) 0.044(2) 0.0302(18) -0.0015(15) 0.0083(15) -0.0136(16)
N1S 0.063(3) 0.082(3) 0.100(4) -0.006(3) 0.037(3) -0.008(2)
C1S 0.051(3) 0.054(3) 0.090(4) -0.009(3) 0.027(3) 0.000(2)
N1T 0.093(4) 0.098(4) 0.145(6) 0.015(4) 0.057(4) 0.006(3)
C1T 0.068(4) 0.086(4) 0.110(5) 0.017(4) 0.047(4) 0.004(3)
C2S 0.098(5) 0.119(6) 0.092(5) 0.003(4) 0.045(4) 0.011(4)
C2T 0.123(7) 0.146(8) 0.204(11) -0.066(8) 0.053(7) -0.026(6)
S2 0.0351(5) 0.0453(5) 0.0541(6) -0.0180(4) 0.0194(4) -0.0036(4)
O4 0.098(3) 0.0446(18) 0.078(2) 0.0043(16) -0.002(2) 0.0043(17)
O5 0.071(2) 0.116(3) 0.085(3) -0.044(2) 0.054(2) -0.022(2)
O6 0.0541(18) 0.0412(16) 0.105(3) -0.0100(16) 0.0310(18) -0.0130(13)
C3 0.048(2) 0.054(3) 0.084(3) -0.031(2) 0.036(2) -0.0098(19)
F7 0.078(2) 0.193(4) 0.130(3) -0.085(3) 0.069(2) -0.020(3)
F8 0.069(2) 0.082(2) 0.160(4) 0.001(2) -0.006(2) 0.0231(18)
F9 0.0460(15) 0.0696(19) 0.149(3) -0.0364(19) 0.0365(17) -0.0207(13)
S1 0.0317(15) 0.074(2) 0.0367(12) -0.0131(11) 0.0037(11) 0.0072(13)
O1 0.181(9) 0.124(7) 0.118(7) -0.012(6) 0.092(7) -0.030(7)
O2 0.105(7) 0.096(5) 0.071(7) -0.037(5) 0.008(5) 0.029(5)
O3 0.167(11) 0.100(8) 0.045(4) -0.012(4) 0.047(5) -0.013(6)
C9 0.088(6) 0.107(9) 0.150(9) -0.059(8) -0.014(7) 0.027(5)
F4 0.053(4) 0.201(9) 0.267(12) -0.077(8) 0.048(6) -0.036(5)
F5 0.076(6) 0.309(15) 0.444(19) -0.272(15) 0.015(10) 0.054(8)
F6 0.179(14) 0.292(18) 0.178(11) 0.060(10) -0.014(9) 0.059(11)
S1B 0.049(3) 0.0530(19) 0.054(2) -0.0042(14) 0.016(2) 0.001(2)
O1B 0.058(5) 0.088(9) 0.037(5) -0.002(4) 0.011(4) -0.021(5)
O2B 0.154(13) 0.185(15) 0.047(8) 0.009(8) 0.024(9) 0.142(12)
O3B 0.084(7) 0.140(10) 0.119(9) 0.000(7) -0.016(6) -0.055(7)
C1B 0.055(6) 0.057(6) 0.045(5) -0.024(4) -0.008(4) 0.013(4)
F1B 0.118(7) 0.069(5) 0.096(6) 0.019(4) -0.006(5) -0.027(5)
F2B 0.051(4) 0.073(5) 0.026(3) -0.015(3) -0.007(3) 0.016(3)
F3B 0.117(7) 0.113(8) 0.061(5) 0.003(5) 0.026(5) 0.071(6)

loop_
_atom_type_symbol
_atom_type_description
_atom_type_scat_dispersion_real
_atom_type_scat_dispersion_imag
_atom_type_scat_source
C C 0.0033 0.0016 'International Tables Vol C Tables 4.2.6.8 and 6.1.1.4'
H H 0.0000 0.0000 'International Tables Vol C Tables 4.2.6.8 and 6.1.1.4'
N N 0.0061 0.0033 'International Tables Vol C Tables 4.2.6.8 and 6.1.1.4'
O O 0.0106 0.0060 'International Tables Vol C Tables 4.2.6.8 and 6.1.1.4'
F F 0.0171 0.0103 'International Tables Vol C Tables 4.2.6.8 and 6.1.1.4'
S S 0.1246 0.1234 'International Tables Vol C Tables 4.2.6.8 and 6.1.1.4'
Co Co 0.3494 0.9721 'International Tables Vol C Tables 4.2.6.8 and 6.1.1.4'

loop_
_geom_angle_atom_site_label_1
_geom_angle_atom_site_label_2
_geom_angle_atom_site_label_3
_geom_angle
N1 Co1 N11 179.40(11)
N1 Co1 N5 87.06(10)
N11 Co1 N5 92.91(11)
N1 Co1 N2 88.18(10)
N11 Co1 N2 91.85(11)
N5 Co1 N2 175.17(10)
N1 Co1 N3 87.63(10)
N11 Co1 N3 92.96(10)
N5 Co1 N3 98.41(10)
N2 Co1 N3 80.53(10)
N1 Co1 N4 86.57(9)
N11 Co1 N4 92.84(10)
N5 Co1 N4 81.67(10)
N2 Co1 N4 98.90(10)
N3 Co1 N4 174.19(10)
C15 N1 C11 120.4(3)
C15 N1 Co1 119.98(19)
C11 N1 Co1 119.61(19)
C25 N2 C21 118.6(3)
C25 N2 Co1 119.7(2)
C21 N2 Co1 121.7(2)
C1 N11 Co1 177.7(3)
C31 N3 C35 118.6(3)
C31 N3 Co1 121.7(2)
C35 N3 Co1 119.7(2)
C41 N4 C45 118.7(3)
C41 N4 Co1 121.4(2)
C45 N4 Co1 119.9(2)
C55 N5 C51 118.3(3)
C55 N5 Co1 120.5(2)
C51 N5 Co1 121.2(2)
C13 C12 C11 118.6(3)
C13 C12 H12 120.7
C11 C12 H12 120.7
C32 C33 C34 119.4(3)
C32 C33 H33 120.3
C34 C33 H33 120.3
C51 C52 C53 118.1(3)
C51 C52 H52 121.0
C53 C52 H52 121.0
C14 C13 C12 120.4(3)
C14 C13 C131 120.6(3)
C12 C13 C131 119.0(3)
C25 C24 C23 119.7(3)
C25 C24 H24 120.1
C23 C24 H24 120.1
N3 C31 C32 123.3(3)
N3 C31 H31 118.3
C32 C31 H31 118.3
C50 C40 C45 109.3(3)
C50 C40 C55 109.8(3)
C45 C40 C55 107.8(2)
C50 C40 C15 109.4(3)
C45 C40 C15 110.0(2)
C55 C40 C15 110.6(2)
N1 C15 C14 120.8(3)
N1 C15 C40 118.6(3)
C14 C15 C40 120.6(3)
C35 C34 C33 120.3(3)
C35 C34 H34 119.9
C33 C34 H34 119.9
N5 C55 C54 120.8(3)
N5 C55 C40 117.4(3)
C54 C55 C40 121.7(3)
C43 C42 C41 118.0(3)
C43 C42 H42 121.0
C41 C42 H42 121.0
N11 C1 C2 178.6(5)
C42 C43 C44 119.4(3)
C42 C43 H43 120.3
C44 C43 H43 120.3
F3 C131 F1 106.0(3)
F3 C131 F2 107.1(3)
F1 C131 F2 106.4(3)
F3 C131 C13 112.5(3)
F1 C131 C13 111.6(3)
F2 C131 C13 112.7(3)
C43 C44 C45 119.8(3)
C43 C44 H44 120.1
C45 C44 H44 120.1
C1 C2 H2A 109.5
C1 C2 H2B 109.5
H2A C2 H2B 109.5
C1 C2 H2C 109.5
H2A C2 H2C 109.5
H2B C2 H2C 109.5
N3 C35 C34 120.6(3)
N3 C35 C20 117.2(3)
C34 C35 C20 122.1(3)
C33 C32 C31 117.8(3)
C33 C32 H32 121.1
C31 C32 H32 121.1
C13 C14 C15 119.0(3)
C13 C14 H14 120.5
C15 C14 H14 120.5
C30 C20 C11 109.0(2)
C30 C20 C25 109.4(3)
C11 C20 C25 110.5(2)
C30 C20 C35 108.8(3)
C11 C20 C35 111.5(2)
C25 C20 C35 107.6(2)
N2 C25 C24 120.8(3)
N2 C25 C20 117.2(3)
C24 C25 C20 121.9(3)
N4 C45 C44 120.5(3)
N4 C45 C40 117.7(3)
C44 C45 C40 121.7(3)
C22 C23 C24 119.0(3)
C22 C23 H23 120.5
C24 C23 H23 120.5
N2 C21 C22 123.1(3)
N2 C21 H21 118.5
C22 C21 H21 118.5
N5 C51 C52 123.7(4)
N5 C51 H51 118.2
C52 C51 H51 118.2
N4 C41 C42 123.6(3)
N4 C41 H41 118.2
C42 C41 H41 118.2
C20 C30 H30A 109.5
C20 C30 H30B 109.5
H30A C30 H30B 109.5
C20 C30 H30C 109.5
H30A C30 H30C 109.5
H30B C30 H30C 109.5
N1 C11 C12 120.8(3)
N1 C11 C20 118.2(3)
C12 C11 C20 120.9(3)
C53 C54 C55 120.0(4)
C53 C54 H54 120.0
C55 C54 H54 120.0
C54 C53 C52 119.2(3)
C54 C53 H53 120.4
C52 C53 H53 120.4
C40 C50 H50A 109.5
C40 C50 H50B 109.5
H50A C50 H50B 109.5
C40 C50 H50C 109.5
H50A C50 H50C 109.5
H50B C50 H50C 109.5
C23 C22 C21 118.7(3)
C23 C22 H22 120.7
C21 C22 H22 120.7
N1S C1S C2S 178.3(7)
N1T C1T C2T 178.5(8)
C1S C2S H2S1 109.5
C1S C2S H2S2 109.5
H2S1 C2S H2S2 109.5
C1S C2S H2S3 109.5
H2S1 C2S H2S3 109.5
H2S2 C2S H2S3 109.5
C1T C2T H2T1 109.5
C1T C2T H2T2 109.5
H2T1 C2T H2T2 109.5
C1T C2T H2T3 109.5
H2T1 C2T H2T3 109.5
H2T2 C2T H2T3 109.5
O5 S2 O6 122.3(2)
O5 S2 O4 109.8(3)
O6 S2 O4 110.6(2)
O5 S2 C3 105.5(2)
O6 S2 C3 106.14(18)
O4 S2 C3 99.8(2)
F7 C3 F9 113.4(4)
F7 C3 F8 101.7(4)
F9 C3 F8 101.9(4)
F7 C3 S2 115.4(3)
F9 C3 S2 114.1(3)
F8 C3 S2 108.3(3)
O2 S1 O3 120.0(8)
O2 S1 O1 112.3(7)
O3 S1 O1 112.1(6)
O2 S1 C9 103.9(6)
O3 S1 C9 107.6(7)
O1 S1 C9 98.0(6)
F4 C9 F6 103.2(10)
F4 C9 F5 101.2(9)
F6 C9 F5 110.6(11)
F4 C9 S1 117.4(8)
F6 C9 S1 110.7(9)
F5 C9 S1 113.0(7)
O2B S1B O1B 111.5(9)
O2B S1B O3B 118.9(10)
O1B S1B O3B 113.2(7)
O2B S1B C1B 105.4(7)
O1B S1B C1B 104.4(7)
O3B S1B C1B 101.5(6)
F1B C1B F3B 105.8(9)
F1B C1B F2B 104.7(7)
F3B C1B F2B 105.1(7)
F1B C1B S1B 116.5(7)
F3B C1B S1B 112.6(7)
F2B C1B S1B 111.3(6)

loop_
_geom_bond_atom_site_label_1
_geom_bond_atom_site_label_2
_geom_bond_distance
Co1 N1 2.096(3)
Co1 N11 2.113(3)
Co1 N5 2.125(3)
Co1 N2 2.129(3)
Co1 N3 2.132(3)
Co1 N4 2.136(3)
N1 C15 1.344(4)
N1 C11 1.350(4)
N2 C25 1.344(4)
N2 C21 1.347(4)
N11 C1 1.133(5)
N3 C31 1.344(4)
N3 C35 1.347(4)
F3 C131 1.317(4)
N4 C41 1.343(4)
N4 C45 1.343(4)
N5 C55 1.340(4)
N5 C51 1.342(4)
F2 C131 1.324(4)
F1 C131 1.324(4)
C12 C13 1.376(4)
C12 C11 1.391(4)
C12 H12 0.9500
C33 C32 1.369(5)
C33 C34 1.383(5)
C33 H33 0.9500
C52 C51 1.369(5)
C52 C53 1.374(6)
C52 H52 0.9500
C13 C14 1.374(4)
C13 C131 1.504(4)
C24 C25 1.384(4)
C24 C23 1.394(5)
C24 H24 0.9500
C31 C32 1.386(5)
C31 H31 0.9500
C40 C50 1.534(4)
C40 C45 1.545(4)
C40 C55 1.546(4)
C40 C15 1.547(4)
C15 C14 1.387(4)
C34 C35 1.380(4)
C34 H34 0.9500
C55 C54 1.390(5)
C42 C43 1.371(5)
C42 C41 1.372(5)
C42 H42 0.9500
C1 C2 1.453(5)
C43 C44 1.383(5)
C43 H43 0.9500
C44 C45 1.391(4)
C44 H44 0.9500
C2 H2A 0.9800
C2 H2B 0.9800
C2 H2C 0.9800
C35 C20 1.547(4)
C32 H32 0.9500
C14 H14 0.9500
C20 C30 1.541(4)
C20 C11 1.544(4)
C20 C25 1.545(4)
C23 C22 1.364(6)
C23 H23 0.9500
C21 C22 1.375(5)
C21 H21 0.9500
C51 H51 0.9500
C41 H41 0.9500
C30 H30A 0.9800
C30 H30B 0.9800
C30 H30C 0.9800
C54 C53 1.372(6)
C54 H54 0.9500
C53 H53 0.9500
C50 H50A 0.9800
C50 H50B 0.9800
C50 H50C 0.9800
C22 H22 0.9500
N1S C1S 1.121(7)
C1S C2S 1.438(9)
N1T C1T 1.132(8)
C1T C2T 1.422(11)
C2S H2S1 0.9800
C2S H2S2 0.9800
C2S H2S3 0.9800
C2T H2T1 0.9800
C2T H2T2 0.9800
C2T H2T3 0.9800
S2 O5 1.393(3)
S2 O6 1.408(3)
S2 O4 1.473(3)
S2 C3 1.783(4)
C3 F7 1.262(5)
C3 F9 1.290(5)
C3 F8 1.387(6)
S1 O2 1.392(6)
S1 O3 1.406(7)
S1 O1 1.451(7)
S1 C9 1.776(7)
C9 F4 1.259(8)
C9 F6 1.309(9)
C9 F5 1.357(9)
S1B O2B 1.390(7)
S1B O1B 1.435(8)
S1B O3B 1.456(8)
S1B C1B 1.780(7)
C1B F1B 1.265(8)
C1B F3B 1.296(9)
C1B F2B 1.387(8)
